data_7062921
loop_
_publ_author_name
'Chen, Xuan-Rong'
'Chen, Xiao-Yu'
'Wei, Yi-Ting'
'Yu, Yan-She'
'Xu, Jing-Wen'
'Lai, Jia'
'Yao, Yu-Feng'

_publ_section_title
;
 Halogen substitution effects on crystal structures and magnetic
 properties in nickel dithiolate molecular crystals
;
_journal_issue 4
_journal_name_full 'New Journal of Chemistry'
_journal_page_first 1678
_journal_page_last 1687
_journal_paper_doi 10.1039/D3NJ02943C
_journal_volume 48
_journal_year 2024
_chemical_formula_moiety 'C8 N4 Ni S4, C9 H21 Cl N'
_chemical_formula_sum 'C17 H21 Cl N5 Ni S4'
_chemical_formula_weight 517.79
_space_group_crystal_system monoclinic
_space_group_IT_number 14
_space_group_name_Hall '-P 2yn'
_space_group_name_H-M_alt 'P 1 21/n 1'
_atom_sites_solution_hydrogens geom
_atom_sites_solution_primary dual
_audit_creation_date 2023-10-18
_audit_creation_method
;
Olex2 1.5
(compiled 2022.04.07 svn.rca3783a0 for OlexSys, GUI svn.r6498)
;
_audit_update_record
;
2023-11-14 deposited with the CCDC.	2023-12-14 downloaded from the CCDC.
;
_cell_angle_alpha 90
_cell_angle_beta 109.34(2)
_cell_angle_gamma 90
_cell_formula_units_Z 4
_cell_length_a 14.746(11)
_cell_length_b 7.798(4)
_cell_length_c 21.923(9)
_cell_measurement_reflns_used 9873
_cell_measurement_temperature 296.95
_cell_measurement_theta_max 27.547
_cell_measurement_theta_min 2.837
_cell_volume 2379(2)
_computing_cell_refinement 'SAINT v8.37A (Bruker, 2015)'
_computing_data_collection 'Bruker D8 Venture diffractometer'
_computing_data_reduction 'SAINT v8.37A (Bruker, 2015)'
_computing_molecular_graphics 'Olex2 1.5 (Dolomanov et al., 2009)'
_computing_publication_material 'Olex2 1.5 (Dolomanov et al., 2009)'
_computing_structure_refinement 'SHELXL 2019/2 (Sheldrick, 2015)'
_computing_structure_solution 'SHELXT 2014/5 (Sheldrick, 2014)'
_diffrn_ambient_temperature 296.95
_diffrn_measured_fraction_theta_full 0.996
_diffrn_measured_fraction_theta_max 0.991
_diffrn_measurement_device 'three-circle diffractometer'
_diffrn_measurement_device_type 'Bruker APEX-II CCD'
_diffrn_measurement_method 'phi and omega scans'
_diffrn_radiation_monochromator graphite
_diffrn_radiation_type MoK\a
_diffrn_radiation_wavelength 0.71073
_diffrn_reflns_av_R_equivalents 0.0386
_diffrn_reflns_av_unetI/netI 0.0276
_diffrn_reflns_Laue_measured_fraction_full 0.996
_diffrn_reflns_Laue_measured_fraction_max 0.991
_diffrn_reflns_limit_h_max 18
_diffrn_reflns_limit_h_min -19
_diffrn_reflns_limit_k_max 10
_diffrn_reflns_limit_k_min -10
_diffrn_reflns_limit_l_max 28
_diffrn_reflns_limit_l_min -25
_diffrn_reflns_number 34919
_diffrn_reflns_point_group_measured_fraction_full 0.996
_diffrn_reflns_point_group_measured_fraction_max 0.991
_diffrn_reflns_theta_full 25.242
_diffrn_reflns_theta_max 27.489
_diffrn_reflns_theta_min 2.938
_diffrn_source_current 30.0
_diffrn_source_power 1.5
_diffrn_source_voltage 50.0
_exptl_absorpt_coefficient_mu 1.292
_exptl_absorpt_correction_T_max 0.7456
_exptl_absorpt_correction_T_min 0.5762
_exptl_absorpt_correction_type multi-scan
_exptl_absorpt_process_details
;
SADABS-2016/2 (Bruker,2016/2) was used for absorption correction.
wR2(int) was 0.1376 before and 0.0597 after correction.
The Ratio of minimum to maximum transmission is 0.7724.
The \l/2 correction factor is Not present.
;
_exptl_crystal_colour black
_exptl_crystal_colour_primary black
_exptl_crystal_density_diffrn 1.446
_exptl_crystal_description plate
_exptl_crystal_F_000 1068
_exptl_crystal_size_max 0.85
_exptl_crystal_size_mid 0.53
_exptl_crystal_size_min 0.11
_refine_diff_density_max 0.372
_refine_diff_density_min -0.363
_refine_diff_density_rms 0.053
_refine_ls_extinction_method none
_refine_ls_goodness_of_fit_ref 1.071
_refine_ls_hydrogen_treatment constr
_refine_ls_matrix_type full
_refine_ls_number_parameters 266
_refine_ls_number_reflns 5413
_refine_ls_number_restraints 19
_refine_ls_restrained_S_all 1.071
_refine_ls_R_factor_all 0.0579
_refine_ls_R_factor_gt 0.0382
_refine_ls_shift/su_max 0.001
_refine_ls_shift/su_mean 0.000
_refine_ls_structure_factor_coef Fsqd
_refine_ls_weighting_details 'w=1/[\s^2^(Fo^2^)+(0.0286P)^2^+1.6926P] where P=(Fo^2^+2Fc^2^)/3'
_refine_ls_weighting_scheme calc
_refine_ls_wR_factor_gt 0.0808
_refine_ls_wR_factor_ref 0.0918
_reflns_Friedel_coverage 0.000
_reflns_number_gt 4097
_reflns_number_total 5413
_reflns_threshold_expression 'I > 2\s(I)'
_cod_data_source_file d3nj02943c2.cif
_cod_data_source_block 2271347
_cod_depositor_comments 'Adding full bibliography for 7062919--7062922.cif.'
_cod_database_code 7062921
_shelx_shelxl_version_number 2019/2
_shelx_space_group_comment
;
The symmetry employed for this shelxl refinement is uniquely defined
by the following loop, which should always be used as a source of
symmetry information in preference to the above space-group names.
They are only intended as comments.
;
_shelx_estimated_absorpt_t_max 0.871
_shelx_estimated_absorpt_t_min 0.406
_olex2_refinement_description
;
1. Fixed Uiso
 At 1.2 times of:
  All C(H,H) groups, All C(H,H,H,H) groups
 At 1.5 times of:
  All C(H,H,H) groups
2. Restrained distances
 Cl1-C15 \\sim Cl1A-C15
 with sigma of 0.02
3. Uiso/Uaniso restraints and constraints
Cl1 \\sim C15 \\sim Cl1A: within 2A with sigma of 0.01 and sigma for terminal
atoms of 0.02 within 2A
4. Others
 Sof(H15C)=Sof(H15D)=Sof(Cl1A)=1-FVAR(1)
 Sof(Cl1)=Sof(H15A)=Sof(H15B)=FVAR(1)
5.a Secondary CH2 refined with riding coordinates:
 C17(H17A,H17B), C14(H14A,H14B), C10(H10A,H10B), C16(H16A,H16B), C12(H12A,
 H12B), C15(H15A,H15B), C15(H15C,H15D)
5.b Idealised Me refined as rotating group:
 C11(H11A,H11B,H11C), C13(H13A,H13B,H13C), C9(H9A,H9B,H9C)
;
_olex2_submission_special_instructions 'No special instructions were received'

loop_
_space_group_symop_operation_xyz
'x, y, z'
'-x+1/2, y+1/2, -z+1/2'
'-x, -y, -z'
'x-1/2, -y-1/2, z-1/2'

loop_
_atom_site_label
_atom_site_type_symbol
_atom_site_fract_x
_atom_site_fract_y
_atom_site_fract_z
_atom_site_U_iso_or_equiv
_atom_site_adp_type
_atom_site_occupancy
_atom_site_site_symmetry_order
_atom_site_calc_flag
_atom_site_refinement_flags_posn
_atom_site_refinement_flags_adp
_atom_site_refinement_flags_occupancy
_atom_site_disorder_assembly
_atom_site_disorder_group
Ni1 Ni 0.47094(2) 0.25499(4) 0.46958(2) 0.04358(10) Uani 1 1 d . . . . .
S4 S 0.46398(4) 0.17972(9) 0.56248(3) 0.04839(15) Uani 1 1 d . . . . .
S2 S 0.61801(4) 0.32919(9) 0.51834(3) 0.04921(16) Uani 1 1 d . . . . .
S1 S 0.47904(4) 0.32571(10) 0.37648(3) 0.05216(17) Uani 1 1 d . . . . .
S3 S 0.32398(5) 0.17872(10) 0.42030(3) 0.05560(17) Uani 1 1 d . . . . .
Cl1 Cl 0.7349(4) 0.3839(5) 0.6957(4) 0.0838(9) Uani 0.75(3) 1 d D U P A 1
N5 N 1.01714(13) 0.5200(2) 0.67334(9) 0.0425(4) Uani 1 1 d . . . . .
N4 N 0.29917(17) -0.0209(4) 0.63805(12) 0.0691(7) Uani 1 1 d . . . . .
C17 C 0.92567(16) 0.4149(3) 0.65254(11) 0.0446(5) Uani 1 1 d . . . . .
H17A H 0.920927 0.356358 0.612551 0.053 Uiso 1 1 calc R U . . .
H17B H 0.871334 0.492314 0.643505 0.053 Uiso 1 1 calc R U . . .
C2 C 0.59552(17) 0.3970(3) 0.39405(11) 0.0446(5) Uani 1 1 d . . . . .
N1 N 0.64899(18) 0.4953(4) 0.29880(12) 0.0715(7) Uani 1 1 d . . . . .
C8 C 0.32030(18) 0.0328(3) 0.59601(12) 0.0496(6) Uani 1 1 d . . . . .
C3 C 0.65647(17) 0.3982(3) 0.45649(11) 0.0448(5) Uani 1 1 d . . . . .
C7 C 0.34875(17) 0.1000(3) 0.54407(11) 0.0449(5) Uani 1 1 d . . . . .
C6 C 0.28771(17) 0.0995(3) 0.48175(12) 0.0478(6) Uani 1 1 d . . . . .
N2 N 0.83126(19) 0.5067(4) 0.48576(12) 0.0850(9) Uani 1 1 d . . . . .
C5 C 0.1923(2) 0.0278(4) 0.46428(13) 0.0571(6) Uani 1 1 d . . . . .
C1 C 0.62617(18) 0.4530(3) 0.34141(12) 0.0516(6) Uani 1 1 d . . . . .
N3 N 0.11658(19) -0.0295(4) 0.44811(14) 0.0830(8) Uani 1 1 d . . . . .
C4 C 0.7539(2) 0.4597(4) 0.47258(12) 0.0560(6) Uani 1 1 d . . . . .
C14 C 1.10608(18) 0.4055(4) 0.69467(14) 0.0590(7) Uani 1 1 d . . . . .
H14A H 1.162674 0.478105 0.706672 0.071 Uiso 1 1 calc R U . . .
H14B H 1.106426 0.343190 0.733046 0.071 Uiso 1 1 calc R U . . .
C10 C 1.01611(19) 0.6294(4) 0.61565(13) 0.0575(7) Uani 1 1 d . . . . .
H10A H 1.016436 0.553470 0.580668 0.069 Uiso 1 1 calc R U . . .
H10B H 0.956271 0.693134 0.601333 0.069 Uiso 1 1 calc R U . . .
C16 C 0.9179(2) 0.2827(4) 0.70125(15) 0.0642(8) Uani 1 1 d . . . . .
H16A H 0.940892 0.332312 0.744230 0.077 Uiso 1 1 calc R U . . .
H16B H 0.958584 0.185450 0.700578 0.077 Uiso 1 1 calc R U . . .
C12 C 1.02168(19) 0.6334(4) 0.73122(13) 0.0605(7) Uani 1 1 d . . . . .
H12A H 1.021668 0.560079 0.766946 0.073 Uiso 1 1 calc R U . . .
H12B H 1.082118 0.695438 0.744314 0.073 Uiso 1 1 calc R U . . .
C15 C 0.8152(2) 0.2212(4) 0.68700(17) 0.0708(8) Uani 1 1 d D U . . .
H15A H 0.815054 0.127118 0.715902 0.085 Uiso 0.75(3) 1 calc R U P A 1
H15B H 0.791515 0.177458 0.643134 0.085 Uiso 0.75(3) 1 calc R U P A 1
H15C H 0.813860 0.110472 0.706826 0.085 Uiso 0.25(3) 1 calc R U P A 2
H15D H 0.782502 0.211791 0.640786 0.085 Uiso 0.25(3) 1 calc R U P A 2
C11 C 0.9405(2) 0.7619(4) 0.71935(19) 0.0861(11) Uani 1 1 d . . . . .
H11A H 0.940983 0.837999 0.685038 0.129 Uiso 1 1 calc R U . . .
H11B H 0.948959 0.826854 0.758032 0.129 Uiso 1 1 calc R U . . .
H11C H 0.880255 0.702137 0.707462 0.129 Uiso 1 1 calc R U . . .
C13 C 1.1140(3) 0.2781(4) 0.64511(19) 0.0798(10) Uani 1 1 d . . . . .
H13A H 1.057276 0.207945 0.631492 0.120 Uiso 1 1 calc R U . . .
H13B H 1.169363 0.206888 0.663712 0.120 Uiso 1 1 calc R U . . .
H13C H 1.120240 0.338181 0.608499 0.120 Uiso 1 1 calc R U . . .
C9 C 1.0985(2) 0.7554(4) 0.6272(2) 0.0824(10) Uani 1 1 d . . . . .
H9A H 1.098771 0.832581 0.661390 0.124 Uiso 1 1 calc R U . . .
H9B H 1.090568 0.819410 0.588400 0.124 Uiso 1 1 calc R U . . .
H9C H 1.158201 0.693862 0.639189 0.124 Uiso 1 1 calc R U . . .
Cl1A Cl 0.7610(17) 0.3797(15) 0.7209(13) 0.091(3) Uani 0.25(3) 1 d D U P A 2

loop_
_atom_site_aniso_label
_atom_site_aniso_U_11
_atom_site_aniso_U_22
_atom_site_aniso_U_33
_atom_site_aniso_U_23
_atom_site_aniso_U_13
_atom_site_aniso_U_12
Ni1 0.04475(18) 0.04415(18) 0.03816(16) -0.00324(13) 0.00878(13) 0.00286(13)
S4 0.0491(3) 0.0513(4) 0.0399(3) -0.0020(3) 0.0081(3) 0.0001(3)
S2 0.0491(3) 0.0546(4) 0.0378(3) -0.0018(3) 0.0061(3) 0.0005(3)
S1 0.0458(3) 0.0678(4) 0.0374(3) -0.0025(3) 0.0064(3) -0.0007(3)
S3 0.0514(4) 0.0663(4) 0.0413(3) 0.0012(3) 0.0048(3) -0.0051(3)
Cl1 0.0748(15) 0.1112(12) 0.079(2) -0.0023(13) 0.0442(16) 0.0072(10)
N5 0.0378(10) 0.0429(11) 0.0429(10) -0.0010(8) 0.0081(8) 0.0009(8)
N4 0.0674(15) 0.0829(18) 0.0574(14) 0.0039(13) 0.0212(12) -0.0056(13)
C17 0.0424(12) 0.0459(13) 0.0412(12) 0.0037(10) 0.0081(10) -0.0038(10)
C2 0.0466(13) 0.0409(12) 0.0433(12) -0.0010(10) 0.0109(10) 0.0078(10)
N1 0.0679(15) 0.0891(19) 0.0578(15) 0.0157(13) 0.0212(12) 0.0038(14)
C8 0.0491(14) 0.0477(14) 0.0476(14) -0.0054(11) 0.0100(11) 0.0026(11)
C3 0.0492(13) 0.0368(12) 0.0461(12) -0.0027(10) 0.0126(10) 0.0043(10)
C7 0.0502(13) 0.0355(12) 0.0483(13) -0.0038(10) 0.0153(11) 0.0055(10)
C6 0.0473(13) 0.0405(13) 0.0534(14) -0.0017(11) 0.0137(11) 0.0041(10)
N2 0.0598(16) 0.124(3) 0.0614(16) -0.0008(16) 0.0067(13) -0.0252(16)
C5 0.0555(16) 0.0590(16) 0.0510(15) -0.0006(12) 0.0099(12) 0.0008(13)
C1 0.0478(14) 0.0552(15) 0.0462(14) 0.0028(12) 0.0083(11) 0.0050(12)
N3 0.0590(16) 0.095(2) 0.0855(19) -0.0040(16) 0.0114(14) -0.0151(15)
C4 0.0560(16) 0.0644(17) 0.0417(13) 0.0004(12) 0.0082(12) -0.0022(13)
C14 0.0430(14) 0.0564(16) 0.0738(18) 0.0034(14) 0.0144(13) 0.0102(12)
C10 0.0596(16) 0.0509(15) 0.0606(16) 0.0096(12) 0.0178(13) -0.0072(12)
C16 0.0614(17) 0.0663(19) 0.0661(18) 0.0233(14) 0.0228(14) 0.0013(14)
C12 0.0532(15) 0.0658(18) 0.0552(15) -0.0189(13) 0.0080(12) 0.0007(13)
C15 0.078(2) 0.0629(19) 0.084(2) 0.0121(15) 0.0433(17) -0.0076(15)
C11 0.065(2) 0.077(2) 0.112(3) -0.037(2) 0.0252(19) 0.0078(17)
C13 0.083(2) 0.0603(19) 0.111(3) -0.0076(18) 0.053(2) 0.0097(16)
C9 0.075(2) 0.0606(19) 0.120(3) 0.0023(19) 0.044(2) -0.0178(16)
Cl1A 0.092(6) 0.115(4) 0.087(7) 0.004(4) 0.058(6) 0.021(4)

loop_
_atom_type_symbol
_atom_type_description
_atom_type_scat_dispersion_real
_atom_type_scat_dispersion_imag
_atom_type_scat_source
C C 0.0033 0.0016 'International Tables Vol C Tables 4.2.6.8 and 6.1.1.4'
H H 0.0000 0.0000 'International Tables Vol C Tables 4.2.6.8 and 6.1.1.4'
Cl Cl 0.1484 0.1585 'International Tables Vol C Tables 4.2.6.8 and 6.1.1.4'
N N 0.0061 0.0033 'International Tables Vol C Tables 4.2.6.8 and 6.1.1.4'
Ni Ni 0.3393 1.1124 'International Tables Vol C Tables 4.2.6.8 and 6.1.1.4'
S S 0.1246 0.1234 'International Tables Vol C Tables 4.2.6.8 and 6.1.1.4'

loop_
_geom_angle_atom_site_label_1
_geom_angle_atom_site_label_2
_geom_angle_atom_site_label_3
_geom_angle
_geom_angle_site_symmetry_1
_geom_angle_site_symmetry_3
_geom_angle_publ_flag
S4 Ni1 S2 87.67(4) . . ?
S4 Ni1 S1 178.93(3) . . ?
S4 Ni1 S3 92.51(4) . . ?
S2 Ni1 S1 92.22(4) . . ?
S2 Ni1 S3 179.48(3) . . ?
S1 Ni1 S3 87.58(4) . . ?
C7 S4 Ni1 103.20(9) . . ?
C3 S2 Ni1 103.49(9) . . ?
C2 S1 Ni1 103.57(8) . . ?
C6 S3 Ni1 103.17(9) . . ?
C17 N5 C14 111.38(19) . . ?
C17 N5 C10 106.89(17) . . ?
C17 N5 C12 110.66(19) . . ?
C14 N5 C12 106.67(19) . . ?
C10 N5 C14 110.7(2) . . ?
C10 N5 C12 110.6(2) . . ?
N5 C17 H17A 108.5 . . ?
N5 C17 H17B 108.5 . . ?
N5 C17 C16 115.1(2) . . ?
H17A C17 H17B 107.5 . . ?
C16 C17 H17A 108.5 . . ?
C16 C17 H17B 108.5 . . ?
C3 C2 S1 120.17(19) . . ?
C3 C2 C1 121.6(2) . . ?
C1 C2 S1 118.24(18) . . ?
N4 C8 C7 178.9(3) . . ?
C2 C3 S2 120.5(2) . . ?
C2 C3 C4 121.2(2) . . ?
C4 C3 S2 118.20(18) . . ?
C8 C7 S4 117.98(18) . . ?
C6 C7 S4 120.44(19) . . ?
C6 C7 C8 121.6(2) . . ?
C7 C6 S3 120.7(2) . . ?
C7 C6 C5 121.9(2) . . ?
C5 C6 S3 117.39(19) . . ?
N3 C5 C6 177.5(3) . . ?
N1 C1 C2 178.5(3) . . ?
N2 C4 C3 179.2(3) . . ?
N5 C14 H14A 108.4 . . ?
N5 C14 H14B 108.4 . . ?
H14A C14 H14B 107.5 . . ?
C13 C14 N5 115.4(2) . . ?
C13 C14 H14A 108.4 . . ?
C13 C14 H14B 108.4 . . ?
N5 C10 H10A 108.3 . . ?
N5 C10 H10B 108.3 . . ?
H10A C10 H10B 107.4 . . ?
C9 C10 N5 115.9(2) . . ?
C9 C10 H10A 108.3 . . ?
C9 C10 H10B 108.3 . . ?
C17 C16 H16A 109.2 . . ?
C17 C16 H16B 109.2 . . ?
C17 C16 C15 111.9(2) . . ?
H16A C16 H16B 107.9 . . ?
C15 C16 H16A 109.2 . . ?
C15 C16 H16B 109.2 . . ?
N5 C12 H12A 108.5 . . ?
N5 C12 H12B 108.5 . . ?
H12A C12 H12B 107.5 . . ?
C11 C12 N5 115.1(2) . . ?
C11 C12 H12A 108.5 . . ?
C11 C12 H12B 108.5 . . ?
Cl1 C15 H15A 108.8 . . ?
Cl1 C15 H15B 108.8 . . ?
C16 C15 Cl1 113.8(3) . . ?
C16 C15 H15A 108.8 . . ?
C16 C15 H15B 108.8 . . ?
C16 C15 H15C 110.8 . . ?
C16 C15 H15D 110.8 . . ?
C16 C15 Cl1A 104.6(8) . . ?
H15A C15 H15B 107.7 . . ?
H15C C15 H15D 108.9 . . ?
Cl1A C15 H15C 110.8 . . ?
Cl1A C15 H15D 110.8 . . ?
C12 C11 H11A 109.5 . . ?
C12 C11 H11B 109.5 . . ?
C12 C11 H11C 109.5 . . ?
H11A C11 H11B 109.5 . . ?
H11A C11 H11C 109.5 . . ?
H11B C11 H11C 109.5 . . ?
C14 C13 H13A 109.5 . . ?
C14 C13 H13B 109.5 . . ?
C14 C13 H13C 109.5 . . ?
H13A C13 H13B 109.5 . . ?
H13A C13 H13C 109.5 . . ?
H13B C13 H13C 109.5 . . ?
C10 C9 H9A 109.5 . . ?
C10 C9 H9B 109.5 . . ?
C10 C9 H9C 109.5 . . ?
H9A C9 H9B 109.5 . . ?
H9A C9 H9C 109.5 . . ?
H9B C9 H9C 109.5 . . ?

loop_
_geom_bond_atom_site_label_1
_geom_bond_atom_site_label_2
_geom_bond_distance
_geom_bond_site_symmetry_2
_geom_bond_publ_flag
Ni1 S4 2.1544(10) . ?
Ni1 S2 2.1553(16) . ?
Ni1 S1 2.1554(11) . ?
Ni1 S3 2.1602(16) . ?
S4 C7 1.727(3) . ?
S2 C3 1.720(3) . ?
S1 C2 1.723(3) . ?
S3 C6 1.720(3) . ?
Cl1 C15 1.788(5) . ?
N5 C17 1.514(3) . ?
N5 C14 1.527(3) . ?
N5 C10 1.521(3) . ?
N5 C12 1.530(3) . ?
N4 C8 1.145(3) . ?
C17 H17A 0.9700 . ?
C17 H17B 0.9700 . ?
C17 C16 1.516(3) . ?
C2 C3 1.366(3) . ?
C2 C1 1.440(4) . ?
N1 C1 1.141(3) . ?
C8 C7 1.437(4) . ?
C3 C4 1.443(4) . ?
C7 C6 1.365(3) . ?
C6 C5 1.443(4) . ?
N2 C4 1.141(3) . ?
C5 N3 1.144(3) . ?
C14 H14A 0.9700 . ?
C14 H14B 0.9700 . ?
C14 C13 1.505(4) . ?
C10 H10A 0.9700 . ?
C10 H10B 0.9700 . ?
C10 C9 1.517(4) . ?
C16 H16A 0.9700 . ?
C16 H16B 0.9700 . ?
C16 C15 1.519(4) . ?
C12 H12A 0.9700 . ?
C12 H12B 0.9700 . ?
C12 C11 1.515(4) . ?
C15 H15A 0.9700 . ?
C15 H15B 0.9700 . ?
C15 H15C 0.9700 . ?
C15 H15D 0.9700 . ?
C15 Cl1A 1.764(10) . ?
C11 H11A 0.9600 . ?
C11 H11B 0.9600 . ?
C11 H11C 0.9600 . ?
C13 H13A 0.9600 . ?
C13 H13B 0.9600 . ?
C13 H13C 0.9600 . ?
C9 H9A 0.9600 . ?
C9 H9B 0.9600 . ?
C9 H9C 0.9600 . ?

loop_
_geom_torsion_atom_site_label_1
_geom_torsion_atom_site_label_2
_geom_torsion_atom_site_label_3
_geom_torsion_atom_site_label_4
_geom_torsion
_geom_torsion_site_symmetry_1
_geom_torsion_site_symmetry_2
_geom_torsion_site_symmetry_3
_geom_torsion_site_symmetry_4
_geom_torsion_publ_flag
Ni1 S4 C7 C8 178.32(17) . . . . ?
Ni1 S4 C7 C6 -0.8(2) . . . . ?
Ni1 S2 C3 C2 0.5(2) . . . . ?
Ni1 S2 C3 C4 179.49(18) . . . . ?
Ni1 S1 C2 C3 -0.4(2) . . . . ?
Ni1 S1 C2 C1 179.14(18) . . . . ?
Ni1 S3 C6 C7 1.1(2) . . . . ?
Ni1 S3 C6 C5 -176.75(18) . . . . ?
S4 C7 C6 S3 -0.2(3) . . . . ?
S4 C7 C6 C5 177.53(19) . . . . ?
S1 C2 C3 S2 -0.1(3) . . . . ?
S1 C2 C3 C4 -179.05(19) . . . . ?
N5 C17 C16 C15 162.8(2) . . . . ?
C17 N5 C14 C13 57.1(3) . . . . ?
C17 N5 C10 C9 175.8(2) . . . . ?
C17 N5 C12 C11 -60.5(3) . . . . ?
C17 C16 C15 Cl1 -65.6(4) . . . . ?
C17 C16 C15 Cl1A -82.1(9) . . . . ?
C8 C7 C6 S3 -179.30(18) . . . . ?
C8 C7 C6 C5 -1.6(4) . . . . ?
C1 C2 C3 S2 -179.59(19) . . . . ?
C1 C2 C3 C4 1.4(4) . . . . ?
C14 N5 C17 C16 52.7(3) . . . . ?
C14 N5 C10 C9 -62.7(3) . . . . ?
C14 N5 C12 C11 178.2(3) . . . . ?
C10 N5 C17 C16 173.8(2) . . . . ?
C10 N5 C14 C13 -61.7(3) . . . . ?
C10 N5 C12 C11 57.8(3) . . . . ?
C12 N5 C17 C16 -65.7(3) . . . . ?
C12 N5 C14 C13 177.9(2) . . . . ?
C12 N5 C10 C9 55.3(3) . . . . ?
